data_4102385
loop_
_publ_author_name
'Mathieu J.-L. Tschan'
'Eduardo J. Garc\'ia-Su\'arez'
'Zoraida Freixa'
'H\'el\`ene Launay'
'Henk Hagen'
'Jordi Benet-Buchholz'
'Piet W. N. M. van Leeuwen'

_publ_section_title
;
 Efficient Bulky Phosphines for the Selective Telomerization of
 1,3-Butadiene with Methanol
;
_journal_name_full 'Journal of the American Chemical Society'
_journal_page_first 6463
_journal_page_last 6473
_journal_paper_doi 10.1021/ja100521m
_journal_volume 132
_journal_year 2010
_chemical_formula_sum 'C32 H37 O P Pd Si2'
_chemical_formula_weight 631.17
_space_group_IT_number 14
_symmetry_cell_setting monoclinic
_symmetry_space_group_name_Hall '-P 2ybc'
_symmetry_space_group_name_H-M 'P 1 21/c 1'
_atom_sites_solution_hydrogens geom
_atom_sites_solution_primary direct
_atom_sites_solution_secondary difmap
_audit_creation_method SHELXL-97
_cell_angle_alpha 90.00
_cell_angle_beta 98.35(3)
_cell_angle_gamma 90.00
_cell_formula_units_Z 4
_cell_length_a 12.243(2)
_cell_length_b 8.8775(18)
_cell_length_c 27.705(6)
_cell_measurement_temperature 100(2)
_cell_volume 2979.3(10)
_computing_cell_refinement 'Bruker APEX2 v2009.1-0'
_computing_data_collection 'Bruker APEX2 v2009.1-0'
_computing_data_reduction 'Bruker SAINT V7.60A'
_computing_molecular_graphics 'Bruker SHELXTL'
_computing_publication_material 'Bruker SHELXTL'
_computing_structure_refinement 'SHELXS-97 (Sheldrick, 2008)'
_computing_structure_solution 'SHELXS-97 (Sheldrick, 2008)'
_diffrn_ambient_temperature 100(2)
_diffrn_detector_area_resol_mean 512
_diffrn_detector_type '4K CCD area detector APEX II'
_diffrn_measured_fraction_theta_full 0.953
_diffrn_measured_fraction_theta_max 0.916
_diffrn_measurement_device_type 'Kappa 4-axis goniometer bruker-nonius'
_diffrn_measurement_method
;
 Fullsphere data collection, phi and omega scans
;
_diffrn_measurement_specimen_support 'magnetic support whith 10 micron nylon fiber cryoloop'
_diffrn_radiation_monochromator 'Multilayer Montel 200 mirrors'
_diffrn_radiation_type MoK\a
_diffrn_radiation_wavelength 0.71073
_diffrn_reflns_av_R_equivalents 0.0258
_diffrn_reflns_av_sigmaI/netI 0.0279
_diffrn_reflns_limit_h_max 21
_diffrn_reflns_limit_h_min -8
_diffrn_reflns_limit_k_max 15
_diffrn_reflns_limit_k_min -14
_diffrn_reflns_limit_l_max 43
_diffrn_reflns_limit_l_min -49
_diffrn_reflns_number 43752
_diffrn_reflns_theta_full 25.00
_diffrn_reflns_theta_max 40.01
_diffrn_reflns_theta_min 2.84
_diffrn_source 'rotating anode X-ray tube'
_diffrn_source_current 70
_diffrn_source_power 50
_diffrn_source_size '3 mm x 0.3 mm fine focus'
_diffrn_source_type 'Bruker-Nonius FR 591'
_exptl_absorpt_coefficient_mu 0.781
_exptl_absorpt_correction_T_max 1.0
_exptl_absorpt_correction_T_min 0.87
_exptl_absorpt_correction_type empirical
_exptl_absorpt_process_details
; 
 SADABS Version 2008/1 Bruker-Nonius
 Blessing, Acta Cryst. (1995) A51 33-38
;
_exptl_crystal_colour brown
_exptl_crystal_density_diffrn 1.407
_exptl_crystal_density_method 'not measured'
_exptl_crystal_description block
_exptl_crystal_F_000 1304
_exptl_crystal_size_max 0.40
_exptl_crystal_size_mid 0.40
_exptl_crystal_size_min 0.20
_refine_diff_density_max 1.885
_refine_diff_density_min -1.011
_refine_diff_density_rms 0.087
_refine_ls_extinction_method none
_refine_ls_goodness_of_fit_ref 1.064
_refine_ls_hydrogen_treatment noref
_refine_ls_matrix_type full
_refine_ls_number_parameters 354
_refine_ls_number_reflns 16925
_refine_ls_number_restraints 0
_refine_ls_restrained_S_all 1.064
_refine_ls_R_factor_all 0.0343
_refine_ls_R_factor_gt 0.0294
_refine_ls_shift/su_max 0.006
_refine_ls_shift/su_mean 0.000
_refine_ls_structure_factor_coef Fsqd
_refine_ls_weighting_details 'calc w=1/[\s^2^(Fo^2^)+(0.0318P)^2^+1.5058P] where P=(Fo^2^+2Fc^2^)/3'
_refine_ls_weighting_scheme calc
_refine_ls_wR_factor_gt 0.0734
_refine_ls_wR_factor_ref 0.0753
_reflns_number_gt 15060
_reflns_number_total 16925
_reflns_threshold_expression >2sigma(I)
_cod_data_source_file ja100521m_si_001.cif
_cod_data_source_block egs006_0m
_cod_depositor_comments
;
The following automatic conversions were performed:

data name '_diffrn_measurement_specimen_suppport' was replaced with
'_diffrn_measurement_specimen_support' as specified in the
replacement file 'data/replacement-values/replacement_tags.lst'.

Automatic conversion script
Id: cif_correct_tags 9268 2022-04-12 08:56:07Z antanas 
;
_cod_database_code 4102385

loop_
_symmetry_equiv_pos_as_xyz
'x, y, z'
'-x, y+1/2, -z+1/2'
'-x, -y, -z'
'x, -y-1/2, z-1/2'

loop_
_atom_site_label
_atom_site_type_symbol
_atom_site_fract_x
_atom_site_fract_y
_atom_site_fract_z
_atom_site_U_iso_or_equiv
_atom_site_adp_type
_atom_site_occupancy
_atom_site_symmetry_multiplicity
_atom_site_calc_flag
_atom_site_refinement_flags
Pd1 Pd 0.296901(6) 0.481647(8) 0.354496(2) 0.01097(2) Uani 1 1 d .
P1 P 0.20709(2) 0.49934(3) 0.421555(9) 0.01071(4) Uani 1 1 d .
Si1 Si 0.24189(3) 0.51802(4) 0.233678(11) 0.01857(6) Uani 1 1 d .
C1 C 0.26179(8) 0.60656(11) 0.47617(3) 0.01219(14) Uani 1 1 d .
O1 O 0.29679(7) 0.34945(10) 0.23281(3) 0.01889(14) Uani 1 1 d .
Si2 Si 0.32160(3) 0.21917(4) 0.274836(11) 0.01453(5) Uani 1 1 d .
C2 C 0.20963(9) 0.58940(12) 0.51760(4) 0.01535(16) Uani 1 1 d .
H2 H 0.1469 0.5256 0.5160 0.018 Uiso 1 1 calc R
C3 C 0.24748(10) 0.66325(12) 0.56068(4) 0.01675(17) Uani 1 1 d .
H3 H 0.2106 0.6509 0.5883 0.020 Uiso 1 1 calc R
C4 C 0.33929(10) 0.75524(12) 0.56338(4) 0.01650(16) Uani 1 1 d .
H4 H 0.3661 0.8059 0.5930 0.020 Uiso 1 1 calc R
C5 C 0.39182(9) 0.77319(11) 0.52292(4) 0.01428(15) Uani 1 1 d .
H5 H 0.4548 0.8367 0.5250 0.017 Uiso 1 1 calc R
C6 C 0.35446(8) 0.70013(10) 0.47896(3) 0.01156(13) Uani 1 1 d .
C7 C 0.41917(8) 0.72718(11) 0.43851(3) 0.01173(13) Uani 1 1 d .
C8 C 0.41593(9) 0.86781(11) 0.41623(4) 0.01553(16) Uani 1 1 d .
H8 H 0.3692 0.9443 0.4258 0.019 Uiso 1 1 calc R
C9 C 0.48051(10) 0.89718(12) 0.38011(4) 0.01681(17) Uani 1 1 d .
H9 H 0.4771 0.9931 0.3648 0.020 Uiso 1 1 calc R
C10 C 0.54982(9) 0.78716(12) 0.36634(4) 0.01656(16) Uani 1 1 d .
H10 H 0.5934 0.8070 0.3414 0.020 Uiso 1 1 calc R
C11 C 0.55532(9) 0.64782(12) 0.38913(4) 0.01637(16) Uani 1 1 d .
H11 H 0.6039 0.5727 0.3802 0.020 Uiso 1 1 calc R
C12 C 0.49020(8) 0.61761(11) 0.42499(4) 0.01367(15) Uani 1 1 d .
H12 H 0.4941 0.5217 0.4404 0.016 Uiso 1 1 calc R
C13 C 0.18828(8) 0.31742(11) 0.45009(3) 0.01250(14) Uani 1 1 d .
C14 C 0.27641(9) 0.25994(11) 0.48233(4) 0.01478(15) Uani 1 1 d .
H14 H 0.3411 0.3191 0.4906 0.018 Uiso 1 1 calc R
C15 C 0.27101(10) 0.11790(12) 0.50240(4) 0.01746(17) Uani 1 1 d .
H15 H 0.3314 0.0809 0.5247 0.021 Uiso 1 1 calc R
C16 C 0.17808(11) 0.02975(13) 0.49013(5) 0.0215(2) Uani 1 1 d .
H16 H 0.1747 -0.0684 0.5035 0.026 Uiso 1 1 calc R
C17 C 0.09020(11) 0.08552(14) 0.45828(5) 0.0248(2) Uani 1 1 d .
H17 H 0.0261 0.0254 0.4498 0.030 Uiso 1 1 calc R
C18 C 0.09471(10) 0.22878(13) 0.43856(5) 0.01962(18) Uani 1 1 d .
H18 H 0.0333 0.2664 0.4170 0.024 Uiso 1 1 calc R
C19 C 0.06629(8) 0.56645(12) 0.40475(4) 0.01401(15) Uani 1 1 d .
C20 C 0.01521(10) 0.67623(13) 0.42921(5) 0.01987(19) Uani 1 1 d .
H20 H 0.0532 0.7191 0.4583 0.024 Uiso 1 1 calc R
C21 C -0.09093(11) 0.72387(16) 0.41151(6) 0.0265(2) Uani 1 1 d .
H21 H -0.1249 0.7997 0.4284 0.032 Uiso 1 1 calc R
C22 C -0.14764(11) 0.66174(16) 0.36942(5) 0.0264(2) Uani 1 1 d .
H22 H -0.2202 0.6950 0.3573 0.032 Uiso 1 1 calc R
C23 C -0.09809(10) 0.55086(17) 0.34504(5) 0.0236(2) Uani 1 1 d .
H23 H -0.1372 0.5063 0.3165 0.028 Uiso 1 1 calc R
C24 C 0.00805(10) 0.50496(14) 0.36215(4) 0.01899(18) Uani 1 1 d .
H24 H 0.0421 0.4305 0.3447 0.023 Uiso 1 1 calc R
C25 C 0.29557(10) 0.62254(13) 0.28973(4) 0.01710(17) Uani 1 1 d .
H25 H 0.3664 0.6771 0.2881 0.021 Uiso 1 1 calc R
C26 C 0.22941(10) 0.68823(13) 0.32078(4) 0.01827(18) Uani 1 1 d .
H27A H 0.1561(17) 0.679(2) 0.3150(6) 0.019(4) Uiso 1 1 d .
H26A H 0.2554(17) 0.770(2) 0.3414(7) 0.023(4) Uiso 1 1 d .
C27 C 0.40015(8) 0.30189(12) 0.33024(4) 0.01434(15) Uani 1 1 d .
H27 H 0.4788 0.3287 0.3284 0.017 Uiso 1 1 calc R
C28 C 0.37445(10) 0.27012(12) 0.37646(4) 0.01657(17) Uani 1 1 d .
H28A H 0.3167(16) 0.2031(19) 0.3805(6) 0.015(4) Uiso 1 1 d .
H28B H 0.4273(17) 0.289(2) 0.4032(7) 0.022(4) Uiso 1 1 d .
C29 C 0.28156(15) 0.61828(19) 0.18000(5) 0.0317(3) Uani 1 1 d .
H29A H 0.3621 0.6273 0.1836 0.048 Uiso 1 1 calc R
H29B H 0.2484 0.7190 0.1778 0.048 Uiso 1 1 calc R
H29C H 0.2551 0.5615 0.1503 0.048 Uiso 1 1 calc R
C30 C 0.09016(12) 0.5000(2) 0.22674(6) 0.0333(3) Uani 1 1 d .
H30A H 0.0643 0.4396 0.1977 0.050 Uiso 1 1 calc R
H30B H 0.0565 0.6003 0.2232 0.050 Uiso 1 1 calc R
H30C H 0.0692 0.4505 0.2556 0.050 Uiso 1 1 calc R
C31 C 0.39901(11) 0.06867(15) 0.24770(4) 0.0227(2) Uani 1 1 d .
H31A H 0.3545 0.0308 0.2179 0.034 Uiso 1 1 calc R
H31B H 0.4149 -0.0139 0.2711 0.034 Uiso 1 1 calc R
H31C H 0.4685 0.1098 0.2397 0.034 Uiso 1 1 calc R
C32 C 0.19104(11) 0.13904(17) 0.29025(5) 0.0265(2) Uani 1 1 d .
H32A H 0.1565 0.2114 0.3101 0.040 Uiso 1 1 calc R
H32B H 0.2069 0.0454 0.3087 0.040 Uiso 1 1 calc R
H32C H 0.1407 0.1180 0.2602 0.040 Uiso 1 1 calc R

loop_
_atom_site_aniso_label
_atom_site_aniso_U_11
_atom_site_aniso_U_22
_atom_site_aniso_U_33
_atom_site_aniso_U_23
_atom_site_aniso_U_13
_atom_site_aniso_U_12
Pd1 0.01095(3) 0.01371(3) 0.00866(3) 0.00069(2) 0.00282(2) 0.00112(2)
P1 0.01165(10) 0.01165(9) 0.00930(9) 0.00059(7) 0.00318(7) 0.00058(7)
Si1 0.01640(14) 0.02943(16) 0.01043(11) 0.00392(10) 0.00376(9) 0.00726(11)
C1 0.0156(4) 0.0121(3) 0.0095(3) 0.0004(3) 0.0041(3) 0.0000(3)
O1 0.0188(4) 0.0282(4) 0.0099(3) 0.0002(3) 0.0030(2) 0.0048(3)
Si2 0.01305(12) 0.02049(13) 0.01067(11) -0.00220(9) 0.00381(8) -0.00015(9)
C2 0.0201(4) 0.0155(4) 0.0119(4) 0.0003(3) 0.0074(3) -0.0013(3)
C3 0.0235(5) 0.0179(4) 0.0101(4) 0.0007(3) 0.0068(3) 0.0013(3)
C4 0.0217(5) 0.0180(4) 0.0099(4) -0.0013(3) 0.0028(3) 0.0023(3)
C5 0.0160(4) 0.0158(4) 0.0110(4) -0.0007(3) 0.0019(3) 0.0007(3)
C6 0.0136(4) 0.0121(3) 0.0093(3) 0.0009(3) 0.0028(2) 0.0015(3)
C7 0.0120(4) 0.0130(3) 0.0105(3) 0.0007(3) 0.0028(2) 0.0003(3)
C8 0.0187(4) 0.0143(4) 0.0151(4) 0.0025(3) 0.0072(3) 0.0028(3)
C9 0.0195(4) 0.0159(4) 0.0164(4) 0.0034(3) 0.0072(3) 0.0005(3)
C10 0.0159(4) 0.0198(4) 0.0153(4) 0.0011(3) 0.0067(3) -0.0008(3)
C11 0.0145(4) 0.0185(4) 0.0174(4) 0.0003(3) 0.0065(3) 0.0017(3)
C12 0.0136(4) 0.0138(4) 0.0142(4) 0.0007(3) 0.0039(3) 0.0015(3)
C13 0.0137(4) 0.0128(3) 0.0115(3) 0.0008(3) 0.0036(3) -0.0002(3)
C14 0.0159(4) 0.0141(4) 0.0143(4) 0.0013(3) 0.0019(3) 0.0002(3)
C15 0.0214(5) 0.0145(4) 0.0166(4) 0.0027(3) 0.0032(3) 0.0030(3)
C16 0.0249(5) 0.0138(4) 0.0267(5) 0.0051(4) 0.0064(4) -0.0003(3)
C17 0.0211(5) 0.0177(5) 0.0347(6) 0.0060(4) 0.0010(4) -0.0058(4)
C18 0.0166(4) 0.0172(4) 0.0242(5) 0.0042(4) -0.0003(3) -0.0028(3)
C19 0.0128(4) 0.0165(4) 0.0134(4) 0.0031(3) 0.0041(3) 0.0015(3)
C20 0.0174(5) 0.0194(4) 0.0241(5) -0.0009(4) 0.0073(4) 0.0035(3)
C21 0.0184(5) 0.0262(5) 0.0365(7) 0.0030(5) 0.0098(4) 0.0081(4)
C22 0.0133(5) 0.0332(6) 0.0332(6) 0.0132(5) 0.0055(4) 0.0045(4)
C23 0.0153(5) 0.0354(6) 0.0195(5) 0.0090(4) 0.0002(3) 0.0005(4)
C24 0.0161(4) 0.0269(5) 0.0139(4) 0.0028(3) 0.0020(3) 0.0027(3)
C25 0.0186(4) 0.0207(4) 0.0130(4) 0.0053(3) 0.0059(3) 0.0028(3)
C26 0.0220(5) 0.0182(4) 0.0153(4) 0.0038(3) 0.0051(3) 0.0053(3)
C27 0.0121(4) 0.0186(4) 0.0125(4) -0.0008(3) 0.0023(3) 0.0026(3)
C28 0.0199(5) 0.0177(4) 0.0121(4) 0.0010(3) 0.0022(3) 0.0055(3)
C29 0.0434(8) 0.0395(7) 0.0138(5) 0.0100(5) 0.0100(5) 0.0119(6)
C30 0.0164(5) 0.0581(10) 0.0244(6) -0.0039(6) 0.0001(4) 0.0090(5)
C31 0.0264(6) 0.0252(5) 0.0176(5) -0.0044(4) 0.0070(4) 0.0036(4)
C32 0.0203(5) 0.0362(7) 0.0247(6) -0.0082(5) 0.0090(4) -0.0103(5)

loop_
_atom_type_symbol
_atom_type_description
_atom_type_scat_dispersion_real
_atom_type_scat_dispersion_imag
_atom_type_scat_source
C C 0.0033 0.0016 'International Tables Vol C Tables 4.2.6.8 and 6.1.1.4'
H H 0.0000 0.0000 'International Tables Vol C Tables 4.2.6.8 and 6.1.1.4'
O O 0.0106 0.0060 'International Tables Vol C Tables 4.2.6.8 and 6.1.1.4'
Si Si 0.0817 0.0704 'International Tables Vol C Tables 4.2.6.8 and 6.1.1.4'
P P 0.1023 0.0942 'International Tables Vol C Tables 4.2.6.8 and 6.1.1.4'
Pd Pd -0.9988 1.0072 'International Tables Vol C Tables 4.2.6.8 and 6.1.1.4'

loop_
_geom_angle_atom_site_label_1
_geom_angle_atom_site_label_2
_geom_angle_atom_site_label_3
_geom_angle
C28 Pd1 C26 170.25(4)
C28 Pd1 C25 133.00(4)
C26 Pd1 C25 37.31(4)
C28 Pd1 C27 37.26(4)
C26 Pd1 C27 133.01(4)
C25 Pd1 C27 95.76(4)
C28 Pd1 P1 94.26(3)
C26 Pd1 P1 95.36(3)
C25 Pd1 P1 132.64(3)
C27 Pd1 P1 131.31(3)
C19 P1 C13 103.05(5)
C19 P1 C1 105.11(5)
C13 P1 C1 98.98(5)
C19 P1 Pd1 111.25(4)
C13 P1 Pd1 113.24(3)
C1 P1 Pd1 122.92(3)
O1 Si1 C25 111.96(5)
O1 Si1 C30 109.09(7)
C25 Si1 C30 111.16(7)
O1 Si1 C29 105.66(6)
C25 Si1 C29 109.28(7)
C30 Si1 C29 109.53(8)
C6 C1 C2 118.81(9)
C6 C1 P1 123.43(7)
C2 C1 P1 117.73(8)
Si2 O1 Si1 131.85(5)
O1 Si2 C27 109.35(5)
O1 Si2 C32 110.94(7)
C27 Si2 C32 108.91(6)
O1 Si2 C31 105.83(5)
C27 Si2 C31 112.86(6)
C32 Si2 C31 108.93(7)
C3 C2 C1 121.38(10)
C2 C3 C4 119.68(9)
C5 C4 C3 119.69(10)
C4 C5 C6 121.48(10)
C5 C6 C1 118.96(9)
C5 C6 C7 116.13(9)
C1 C6 C7 124.91(9)
C8 C7 C12 119.12(9)
C8 C7 C6 119.79(8)
C12 C7 C6 120.89(9)
C9 C8 C7 120.42(9)
C10 C9 C8 120.20(10)
C9 C10 C11 119.72(9)
C10 C11 C12 120.25(9)
C11 C12 C7 120.27(9)
C18 C13 C14 118.43(9)
C18 C13 P1 123.58(8)
C14 C13 P1 117.80(8)
C15 C14 C13 120.90(10)
C16 C15 C14 120.20(11)
C17 C16 C15 119.43(10)
C16 C17 C18 120.54(11)
C13 C18 C17 120.49(11)
C20 C19 C24 118.42(10)
C20 C19 P1 125.65(9)
C24 C19 P1 115.87(8)
C21 C20 C19 120.50(12)
C22 C21 C20 120.44(12)
C21 C22 C23 119.59(12)
C24 C23 C22 120.06(13)
C23 C24 C19 120.97(11)
C26 C25 Si1 124.21(10)
C26 C25 Pd1 70.62(6)
Si1 C25 Pd1 111.24(6)
C25 C26 Pd1 72.07(6)
C28 C27 Si2 121.72(9)
C28 C27 Pd1 69.46(6)
Si2 C27 Pd1 106.86(5)
C27 C28 Pd1 73.28(6)

loop_
_geom_bond_atom_site_label_1
_geom_bond_atom_site_label_2
_geom_bond_distance
Pd1 C28 2.1517(11)
Pd1 C26 2.1667(12)
Pd1 C25 2.1853(10)
Pd1 C27 2.2007(10)
Pd1 P1 2.2975(6)
P1 C19 1.8194(11)
P1 C13 1.8273(10)
P1 C1 1.8301(11)
Si1 O1 1.6421(10)
Si1 C25 1.8461(13)
Si1 C30 1.8466(16)
Si1 C29 1.8572(14)
C1 C6 1.3991(14)
C1 C2 1.4006(14)
O1 Si2 1.6379(9)
Si2 C27 1.8416(12)
Si2 C32 1.8553(13)
Si2 C31 1.8589(12)
C2 C3 1.3815(15)
C3 C4 1.3826(17)
C4 C5 1.3803(15)
C5 C6 1.3968(14)
C6 C7 1.4831(13)
C7 C8 1.3907(14)
C7 C12 1.3919(14)
C8 C9 1.3871(14)
C9 C10 1.3834(15)
C10 C11 1.3859(15)
C11 C12 1.3874(14)
C13 C18 1.3882(15)
C13 C14 1.3937(15)
C14 C15 1.3835(15)
C15 C16 1.3821(18)
C16 C17 1.381(2)
C17 C18 1.3884(16)
C19 C20 1.3868(15)
C19 C24 1.3982(16)
C20 C21 1.3867(18)
C21 C22 1.382(2)
C22 C23 1.383(2)
C23 C24 1.3785(17)
C25 C26 1.3922(15)
C27 C28 1.3910(15)

loop_
_geom_torsion_atom_site_label_1
_geom_torsion_atom_site_label_2
_geom_torsion_atom_site_label_3
_geom_torsion_atom_site_label_4
_geom_torsion
C28 Pd1 P1 C19 -138.30(5)
C26 Pd1 P1 C19 40.16(5)
C25 Pd1 P1 C19 38.47(6)
C27 Pd1 P1 C19 -133.85(5)
C28 Pd1 P1 C13 -22.79(5)
C26 Pd1 P1 C13 155.67(5)
C25 Pd1 P1 C13 153.97(6)
C27 Pd1 P1 C13 -18.34(5)
C28 Pd1 P1 C1 95.92(5)
C26 Pd1 P1 C1 -85.63(6)
C25 Pd1 P1 C1 -87.32(6)
C27 Pd1 P1 C1 100.36(6)
C19 P1 C1 C6 -120.32(9)
C13 P1 C1 C6 133.46(9)
Pd1 P1 C1 C6 8.14(10)
C19 P1 C1 C2 61.80(9)
C13 P1 C1 C2 -44.42(9)
Pd1 P1 C1 C2 -169.74(7)
C25 Si1 O1 Si2 43.75(10)
C30 Si1 O1 Si2 -79.72(10)
C29 Si1 O1 Si2 162.61(9)
Si1 O1 Si2 C27 -52.14(9)
Si1 O1 Si2 C32 68.01(10)
Si1 O1 Si2 C31 -173.99(8)
C6 C1 C2 C3 0.34(16)
P1 C1 C2 C3 178.32(8)
C1 C2 C3 C4 -0.56(17)
C2 C3 C4 C5 0.43(17)
C3 C4 C5 C6 -0.08(16)
C4 C5 C6 C1 -0.13(15)
C4 C5 C6 C7 -179.15(9)
C2 C1 C6 C5 0.01(14)
P1 C1 C6 C5 -177.85(7)
C2 C1 C6 C7 178.93(9)
P1 C1 C6 C7 1.08(14)
C5 C6 C7 C8 -70.18(13)
C1 C6 C7 C8 110.86(12)
C5 C6 C7 C12 104.64(11)
C1 C6 C7 C12 -74.31(14)
C12 C7 C8 C9 1.66(16)
C6 C7 C8 C9 176.58(10)
C7 C8 C9 C10 -0.77(18)
C8 C9 C10 C11 -0.65(18)
C9 C10 C11 C12 1.17(17)
C10 C11 C12 C7 -0.27(17)
C8 C7 C12 C11 -1.14(16)
C6 C7 C12 C11 -176.00(10)
C19 P1 C13 C18 27.83(10)
C1 P1 C13 C18 135.74(10)
Pd1 P1 C13 C18 -92.46(9)
C19 P1 C13 C14 -157.32(8)
C1 P1 C13 C14 -49.42(9)
Pd1 P1 C13 C14 82.39(8)
C18 C13 C14 C15 0.04(15)
P1 C13 C14 C15 -175.08(8)
C13 C14 C15 C16 0.88(16)
C14 C15 C16 C17 -0.93(18)
C15 C16 C17 C18 0.1(2)
C14 C13 C18 C17 -0.90(17)
P1 C13 C18 C17 173.92(10)
C16 C17 C18 C13 0.9(2)
C13 P1 C19 C20 103.44(10)
C1 P1 C19 C20 0.23(11)
Pd1 P1 C19 C20 -134.91(9)
C13 P1 C19 C24 -79.53(9)
C1 P1 C19 C24 177.26(8)
Pd1 P1 C19 C24 42.12(9)
C24 C19 C20 C21 -0.30(17)
P1 C19 C20 C21 176.67(9)
C19 C20 C21 C22 0.50(19)
C20 C21 C22 C23 0.3(2)
C21 C22 C23 C24 -1.31(19)
C22 C23 C24 C19 1.53(18)
C20 C19 C24 C23 -0.71(17)
P1 C19 C24 C23 -177.97(9)
O1 Si1 C25 C26 -126.54(9)
C30 Si1 C25 C26 -4.24(12)
C29 Si1 C25 C26 116.77(10)
O1 Si1 C25 Pd1 -46.11(7)
C30 Si1 C25 Pd1 76.18(8)
C29 Si1 C25 Pd1 -162.80(6)
C28 Pd1 C25 C26 178.37(7)
C27 Pd1 C25 C26 176.99(8)
P1 Pd1 C25 C26 2.79(9)
C28 Pd1 C25 Si1 58.19(8)
C26 Pd1 C25 Si1 -120.18(10)
C27 Pd1 C25 Si1 56.81(6)
P1 Pd1 C25 Si1 -117.40(5)
Si1 C25 C26 Pd1 103.02(8)
C28 Pd1 C26 C25 -7.1(3)
C27 Pd1 C26 C25 -4.10(10)
P1 Pd1 C26 C25 -177.94(7)
O1 Si2 C27 C28 136.26(9)
C32 Si2 C27 C28 14.87(11)
C31 Si2 C27 C28 -106.24(10)
O1 Si2 C27 Pd1 60.36(6)
C32 Si2 C27 Pd1 -61.02(7)
C31 Si2 C27 Pd1 177.87(5)
C26 Pd1 C27 C28 -179.17(7)
C25 Pd1 C27 C28 178.34(7)
P1 Pd1 C27 C28 -7.34(8)
C28 Pd1 C27 Si2 118.23(9)
C26 Pd1 C27 Si2 -60.93(8)
C25 Pd1 C27 Si2 -63.43(6)
P1 Pd1 C27 Si2 110.90(4)
Si2 C27 C28 Pd1 -97.62(7)
C26 Pd1 C28 C27 3.6(3)
C25 Pd1 C28 C27 -2.26(10)
P1 Pd1 C28 C27 174.48(6)
